data_4075423
loop_
_publ_author_name
'Hilton, Cameron L.'
'King, Benjamin T.'

_publ_section_title
;
 Four Homologous Zirconium 2,2&#x2018;-Biphenyldiyls:&#x00A0; Synthesis,
 Structure, and Reactivity
;
_journal_issue 17
_journal_name_full Organometallics
_journal_page_first 4058
_journal_paper_doi 10.1021/om060270b
_journal_volume 25
_journal_year 2006
_chemical_formula_sum 'C47 H53 Li O4.5 Zr'
_chemical_formula_weight 788.05
_chemical_name_common 'bisbiphenyl cyclopentadienyl zirconate'
_chemical_name_systematic
; 
 bis(2,2'-biphenyldiyl cyclopentadienyl zirconate lithium 
;
_space_group_IT_number 14
_symmetry_cell_setting monoclinic
_symmetry_space_group_name_Hall '-P 2ybc'
_symmetry_space_group_name_H-M 'P 1 21/c 1'
_atom_sites_solution_hydrogens geom
_atom_sites_solution_primary direct
_atom_sites_solution_secondary difmap
_audit_creation_method SHELXL-97
_cell_angle_alpha 90.00
_cell_angle_beta 106.650(2)
_cell_angle_gamma 90.00
_cell_formula_units_Z 4
_cell_length_a 19.2821(17)
_cell_length_b 14.6363(13)
_cell_length_c 15.0442(13)
_cell_measurement_temperature 100(2)
_cell_volume 4067.7(6)
_computing_structure_refinement 'SHELXL-97 (Sheldrick, 1997)'
_computing_structure_solution 'SHELXS-97 (Sheldrick, 1990)'
_diffrn_ambient_temperature 100(2)
_diffrn_measured_fraction_theta_full 0.959
_diffrn_measured_fraction_theta_max 0.959
_diffrn_radiation_monochromator graphite
_diffrn_radiation_source 'fine-focus sealed tube'
_diffrn_radiation_type MoK\a
_diffrn_radiation_wavelength 0.71073
_diffrn_reflns_av_R_equivalents 0.0217
_diffrn_reflns_av_sigmaI/netI 0.0159
_diffrn_reflns_limit_h_max 29
_diffrn_reflns_limit_h_min -29
_diffrn_reflns_limit_k_max 21
_diffrn_reflns_limit_k_min -21
_diffrn_reflns_limit_l_max 22
_diffrn_reflns_limit_l_min -22
_diffrn_reflns_number 69947
_diffrn_reflns_theta_full 32.54
_diffrn_reflns_theta_max 32.54
_diffrn_reflns_theta_min 1.78
_exptl_absorpt_coefficient_mu 0.314
_exptl_absorpt_correction_T_max 0.9399
_exptl_absorpt_correction_T_min 0.8128
_exptl_absorpt_correction_type multi-scan
_exptl_absorpt_process_details 'SADABS V2.10 (Sheldrick, G.M., 2003)'
_exptl_crystal_colour yellow
_exptl_crystal_density_diffrn 1.287
_exptl_crystal_density_method 'not measured'
_exptl_crystal_description block
_exptl_crystal_F_000 1656
_exptl_crystal_size_max 0.69
_exptl_crystal_size_mid 0.42
_exptl_crystal_size_min 0.20
_refine_diff_density_max 1.074
_refine_diff_density_min -0.630
_refine_diff_density_rms 0.075
_refine_ls_extinction_method none
_refine_ls_goodness_of_fit_ref 1.045
_refine_ls_hydrogen_treatment constr
_refine_ls_matrix_type full
_refine_ls_number_parameters 496
_refine_ls_number_reflns 14180
_refine_ls_number_restraints 12
_refine_ls_restrained_S_all 1.045
_refine_ls_R_factor_all 0.0399
_refine_ls_R_factor_gt 0.0339
_refine_ls_shift/su_max 0.001
_refine_ls_shift/su_mean 0.000
_refine_ls_structure_factor_coef Fsqd
_refine_ls_weighting_details 'calc w=1/[\s^2^(Fo^2^)+(0.0550P)^2^+1.9267P] where P=(Fo^2^+2Fc^2^)/3'
_refine_ls_weighting_scheme calc
_refine_ls_wR_factor_gt 0.0937
_refine_ls_wR_factor_ref 0.0993
_reflns_number_gt 12187
_reflns_number_total 14180
_reflns_threshold_expression >2sigma(I)
_cod_data_source_file om060270bsi20060327_051239.cif
_cod_data_source_block ch67p21oc
_cod_depositor_comments
;
The following automatic conversions were performed:

'_symmetry_cell_setting' value 'Monoclinic' changed to 'monoclinic'
according to /home/saulius/struct/CIF-dictionaries/cif_core.dic
dictionary named 'cif_core.dic' version 2.4.1 from 2010-06-29.

Automatic conversion script
Id: cif_fix_values 1715 2011-07-08 13:25:40Z adriana 
;
_cod_original_sg_symbol_H-M p21/c
_cod_original_formula_sum 'C47 H53 Li O4.50 Zr'
_cod_database_code 4075423

loop_
_symmetry_equiv_pos_as_xyz
'x, y, z'
'-x, y+1/2, -z+1/2'
'-x, -y, -z'
'x, -y-1/2, z-1/2'

loop_
_atom_site_label
_atom_site_type_symbol
_atom_site_fract_x
_atom_site_fract_y
_atom_site_fract_z
_atom_site_U_iso_or_equiv
_atom_site_adp_type
_atom_site_occupancy
_atom_site_symmetry_multiplicity
_atom_site_calc_flag
_atom_site_refinement_flags
_atom_site_disorder_group
Zr1 Zr 0.274196(6) 0.998518(6) 0.431563(7) 0.01423(4) Uani 1 1 d . .
Li1 Li 0.24939(12) 0.50596(15) 0.47392(16) 0.0218(4) Uani 1 1 d . .
C1 C 0.29724(6) 1.17134(8) 0.30838(7) 0.01665(18) Uani 1 1 d . .
C2 C 0.33733(6) 1.09874(8) 0.36411(8) 0.01678(18) Uani 1 1 d . .
C3 C 0.40914(6) 1.08885(8) 0.36254(8) 0.0204(2) Uani 1 1 d . .
H3A H 0.4379 1.0421 0.3991 0.025 Uiso 1 1 calc R .
C4 C 0.44045(6) 1.14551(9) 0.30886(9) 0.0233(2) Uani 1 1 d . .
H4A H 0.4896 1.1370 0.3105 0.028 Uiso 1 1 calc R .
C5 C 0.39950(7) 1.21433(9) 0.25301(9) 0.0228(2) Uani 1 1 d . .
H5A H 0.4202 1.2517 0.2157 0.027 Uiso 1 1 calc R .
C6 C 0.32817(7) 1.22702(8) 0.25305(8) 0.0208(2) Uani 1 1 d . .
H6A H 0.2999 1.2735 0.2156 0.025 Uiso 1 1 calc R .
C7 C 0.22164(6) 1.18458(8) 0.31124(7) 0.01675(19) Uani 1 1 d . .
C8 C 0.19386(6) 1.11601(8) 0.35989(8) 0.01709(19) Uani 1 1 d . .
C9 C 0.12282(6) 1.12908(8) 0.36380(8) 0.0200(2) Uani 1 1 d . .
H9A H 0.1027 1.0860 0.3966 0.024 Uiso 1 1 calc R .
C10 C 0.08017(6) 1.20378(9) 0.32091(8) 0.0221(2) Uani 1 1 d . .
H10A H 0.0318 1.2095 0.3240 0.027 Uiso 1 1 calc R .
C11 C 0.10887(7) 1.26995(9) 0.27360(8) 0.0228(2) Uani 1 1 d . .
H11A H 0.0802 1.3204 0.2448 0.027 Uiso 1 1 calc R .
C12 C 0.17948(7) 1.26086(8) 0.26941(8) 0.0207(2) Uani 1 1 d . .
H12A H 0.1996 1.3058 0.2385 0.025 Uiso 1 1 calc R .
C13 C 0.23450(6) 0.82412(8) 0.29171(8) 0.01779(19) Uani 1 1 d . .
C14 C 0.19905(6) 0.89671(8) 0.32638(8) 0.01816(19) Uani 1 1 d . .
C15 C 0.12491(6) 0.90654(9) 0.28285(9) 0.0222(2) Uani 1 1 d . .
H15A H 0.0991 0.9532 0.3037 0.027 Uiso 1 1 calc R .
C16 C 0.08721(7) 0.84983(9) 0.20938(9) 0.0264(2) Uani 1 1 d . .
H16A H 0.0367 0.8582 0.1824 0.032 Uiso 1 1 calc R .
C17 C 0.12353(7) 0.78122(10) 0.17566(9) 0.0274(3) Uani 1 1 d . .
H17A H 0.0981 0.7437 0.1253 0.033 Uiso 1 1 calc R .
C18 C 0.19688(7) 0.76863(9) 0.21645(9) 0.0240(2) Uani 1 1 d . .
H18A H 0.2221 0.7225 0.1938 0.029 Uiso 1 1 calc R .
C19 C 0.31265(6) 0.81054(8) 0.33791(8) 0.01790(19) Uani 1 1 d . .
C20 C 0.34640(6) 0.87730(8) 0.40603(8) 0.01788(19) Uani 1 1 d . .
C21 C 0.41985(7) 0.86319(8) 0.45094(8) 0.0217(2) Uani 1 1 d . .
H21A H 0.4441 0.9049 0.4980 0.026 Uiso 1 1 calc R .
C22 C 0.45924(7) 0.78967(9) 0.42928(9) 0.0255(2) Uani 1 1 d . .
H22A H 0.5093 0.7832 0.4608 0.031 Uiso 1 1 calc R .
C23 C 0.42498(8) 0.72609(9) 0.36147(9) 0.0264(2) Uani 1 1 d . .
H23A H 0.4516 0.6767 0.3464 0.032 Uiso 1 1 calc R .
C24 C 0.35186(7) 0.73584(8) 0.31646(9) 0.0230(2) Uani 1 1 d . .
H24A H 0.3279 0.6924 0.2711 0.028 Uiso 1 1 calc R .
C25 C 0.36139(8) 1.02634(11) 0.59564(9) 0.0286(3) Uani 1 1 d . .
H25A H 0.4152 1.0322 0.6104 0.034 Uiso 1 1 calc R .
C26 C 0.32363(8) 0.94366(10) 0.60001(9) 0.0293(3) Uani 1 1 d . .
H26A H 0.3462 0.8828 0.6204 0.035 Uiso 1 1 calc R .
C27 C 0.25040(8) 0.96662(11) 0.58639(9) 0.0285(3) Uani 1 1 d . .
H27A H 0.2122 0.9249 0.5963 0.034 Uiso 1 1 calc R .
C28 C 0.24358(8) 1.06408(10) 0.57341(8) 0.0263(2) Uani 1 1 d . .
H28A H 0.1995 1.1007 0.5718 0.032 Uiso 1 1 calc R .
C29 C 0.31212(8) 1.10029(10) 0.57879(9) 0.0270(3) Uani 1 1 d . .
H29A H 0.3250 1.1666 0.5808 0.032 Uiso 1 1 calc R .
O1 O 0.31532(5) 0.57416(6) 0.56871(6) 0.02255(17) Uani 1 1 d . .
C51 C 0.34076(7) 0.66807(9) 0.56864(10) 0.0271(2) Uani 1 1 d . .
H51A H 0.3108 0.7103 0.5936 0.032 Uiso 1 1 calc R .
H51B H 0.3389 0.6877 0.5050 0.032 Uiso 1 1 calc R .
C52 C 0.41773(7) 0.66638(10) 0.63025(10) 0.0287(3) Uani 1 1 d . .
H52A H 0.4292 0.7230 0.6675 0.034 Uiso 1 1 calc R .
H52B H 0.4522 0.6599 0.5929 0.034 Uiso 1 1 calc R .
C53 C 0.42128(7) 0.58155(9) 0.69406(9) 0.0247(2) Uani 1 1 d . .
H53A H 0.4578 0.5372 0.6860 0.030 Uiso 1 1 calc R .
H53B H 0.4339 0.6001 0.7601 0.030 Uiso 1 1 calc R .
C54 C 0.34576(6) 0.54050(9) 0.66302(8) 0.0203(2) Uani 1 1 d . .
H54A H 0.3480 0.4729 0.6640 0.024 Uiso 1 1 calc R .
H54B H 0.3165 0.5610 0.7036 0.024 Uiso 1 1 calc R .
O2 O 0.29594(5) 0.42537(6) 0.40662(6) 0.02177(16) Uani 1 1 d . .
C55 C 0.32380(7) 0.47117(10) 0.33769(9) 0.0256(2) Uani 1 1 d . .
H55A H 0.3134 0.5375 0.3365 0.031 Uiso 1 1 calc R .
H55B H 0.3010 0.4457 0.2751 0.031 Uiso 1 1 calc R .
C56 C 0.40471(8) 0.45465(11) 0.36602(12) 0.0346(3) Uani 1 1 d . .
H56A H 0.4313 0.5115 0.3617 0.042 Uiso 1 1 calc R .
H56B H 0.4176 0.4072 0.3267 0.042 Uiso 1 1 calc R .
C57 C 0.42128(8) 0.42242(13) 0.46687(12) 0.0382(3) Uani 1 1 d . .
H57A H 0.4643 0.3822 0.4840 0.046 Uiso 1 1 calc R .
H57B H 0.4293 0.4748 0.5102 0.046 Uiso 1 1 calc R .
C58 C 0.35263(8) 0.37004(9) 0.46644(9) 0.0280(3) Uani 1 1 d . .
H58A H 0.3530 0.3077 0.4409 0.034 Uiso 1 1 calc R .
H58B H 0.3470 0.3657 0.5297 0.034 Uiso 1 1 calc R .
O4 O 0.19833(5) 0.42979(6) 0.53661(6) 0.02218(17) Uani 1 1 d . .
O3 O 0.18914(5) 0.59305(7) 0.38981(6) 0.02343(17) Uani 1 1 d . .
C66 C 0.17078(7) 0.46579(9) 0.61007(8) 0.0207(2) Uani 1 1 d . .
H66A H 0.1651 0.5330 0.6048 0.025 Uiso 1 1 calc R .
H66B H 0.2039 0.4507 0.6719 0.025 Uiso 1 1 calc R .
C65 C 0.09764(6) 0.41943(9) 0.59573(9) 0.0235(2) Uani 1 1 d . .
H65A H 0.0577 0.4609 0.5636 0.028 Uiso 1 1 calc R .
H65B H 0.0907 0.4009 0.6559 0.028 Uiso 1 1 calc R .
C63 C 0.17706(7) 0.33365(9) 0.52623(9) 0.0230(2) Uani 1 1 d . .
H63A H 0.2094 0.2961 0.5757 0.028 Uiso 1 1 calc R .
H63B H 0.1783 0.3098 0.4651 0.028 Uiso 1 1 calc R .
C64 C 0.10030(7) 0.33367(10) 0.53435(9) 0.0263(2) Uani 1 1 d . .
H64A H 0.0904 0.2770 0.5646 0.032 Uiso 1 1 calc R .
H64B H 0.0645 0.3391 0.4725 0.032 Uiso 1 1 calc R .
C59 C 0.15525(7) 0.66845(9) 0.42591(10) 0.0252(2) Uani 1 1 d . .
H59A H 0.1627 0.7270 0.3969 0.030 Uiso 1 1 calc R .
H59B H 0.1760 0.6737 0.4940 0.030 Uiso 1 1 calc R .
C62 C 0.13492(7) 0.55303(10) 0.31309(9) 0.0255(2) Uani 1 1 d . .
H62A H 0.1476 0.4893 0.3021 0.031 Uiso 1 1 calc R .
H62B H 0.1290 0.5889 0.2556 0.031 Uiso 1 1 calc R .
C61 C 0.06669(7) 0.55634(11) 0.34431(10) 0.0314(3) Uani 1 1 d . .
H61A H 0.0636 0.5026 0.3830 0.038 Uiso 1 1 calc R .
H61B H 0.0229 0.5585 0.2904 0.038 Uiso 1 1 calc R .
C60 C 0.07525(8) 0.64527(13) 0.40120(12) 0.0397(4) Uani 1 1 d . .
H60A H 0.0458 0.6949 0.3641 0.048 Uiso 1 1 calc R .
H60B H 0.0599 0.6360 0.4580 0.048 Uiso 1 1 calc R .
C1S C -0.0216(2) 0.4073(4) 0.0189(3) 0.0461(11) Uani 0.50 1 d PU 4
O1S O -0.0286(5) 0.4433(4) -0.0118(6) 0.126(3) Uani 0.50 1 d P 4
C2S C 0.07663(14) 0.5435(3) 0.0400(2) 0.0341(7) Uani 0.50 1 d PU 4
C3S C 0.03612(10) 0.47405(17) 0.07538(13) 0.0464(4) Uani 1 1 d U 4

loop_
_atom_site_aniso_label
_atom_site_aniso_U_11
_atom_site_aniso_U_22
_atom_site_aniso_U_33
_atom_site_aniso_U_23
_atom_site_aniso_U_13
_atom_site_aniso_U_12
Zr1 0.01607(6) 0.01359(6) 0.01178(6) -0.00013(3) 0.00199(4) -0.00073(3)
Li1 0.0177(9) 0.0276(11) 0.0193(10) 0.0009(7) 0.0041(8) -0.0023(7)
C1 0.0173(4) 0.0159(4) 0.0151(4) -0.0007(4) 0.0019(3) -0.0020(4)
C2 0.0166(4) 0.0160(4) 0.0158(4) 0.0000(4) 0.0015(3) -0.0021(4)
C3 0.0164(4) 0.0205(5) 0.0213(5) 0.0011(4) 0.0004(4) -0.0028(4)
C4 0.0171(5) 0.0243(5) 0.0272(6) -0.0001(4) 0.0042(4) -0.0046(4)
C5 0.0224(5) 0.0225(5) 0.0232(5) 0.0018(4) 0.0063(4) -0.0057(4)
C6 0.0220(5) 0.0200(5) 0.0187(5) 0.0030(4) 0.0032(4) -0.0024(4)
C7 0.0177(4) 0.0156(4) 0.0150(4) -0.0009(4) 0.0014(4) 0.0000(4)
C8 0.0174(4) 0.0164(5) 0.0160(4) -0.0006(4) 0.0024(4) 0.0001(4)
C9 0.0190(5) 0.0206(5) 0.0203(5) -0.0012(4) 0.0054(4) 0.0002(4)
C10 0.0190(5) 0.0235(5) 0.0220(5) -0.0039(4) 0.0028(4) 0.0032(4)
C11 0.0229(5) 0.0212(5) 0.0211(5) -0.0007(4) 0.0010(4) 0.0058(4)
C12 0.0233(5) 0.0174(5) 0.0195(5) 0.0013(4) 0.0029(4) 0.0015(4)
C13 0.0212(5) 0.0159(5) 0.0161(4) -0.0001(4) 0.0050(4) -0.0046(4)
C14 0.0193(5) 0.0163(5) 0.0173(5) 0.0003(4) 0.0027(4) -0.0036(4)
C15 0.0191(5) 0.0212(5) 0.0242(5) -0.0001(4) 0.0031(4) -0.0042(4)
C16 0.0213(5) 0.0270(6) 0.0266(6) 0.0001(5) 0.0001(4) -0.0091(5)
C17 0.0282(6) 0.0292(6) 0.0219(5) -0.0051(5) 0.0023(5) -0.0128(5)
C18 0.0279(6) 0.0231(6) 0.0211(5) -0.0056(4) 0.0072(4) -0.0077(4)
C19 0.0222(5) 0.0152(4) 0.0168(4) 0.0012(4) 0.0064(4) -0.0011(4)
C20 0.0195(5) 0.0164(5) 0.0165(4) 0.0008(4) 0.0031(4) 0.0004(4)
C21 0.0208(5) 0.0208(5) 0.0208(5) 0.0014(4) 0.0013(4) 0.0022(4)
C22 0.0236(5) 0.0242(6) 0.0278(6) 0.0063(5) 0.0058(5) 0.0067(4)
C23 0.0321(6) 0.0209(5) 0.0282(6) 0.0038(5) 0.0117(5) 0.0083(5)
C24 0.0308(6) 0.0169(5) 0.0222(5) -0.0001(4) 0.0092(4) 0.0012(4)
C25 0.0266(6) 0.0398(7) 0.0155(5) -0.0055(5) -0.0001(4) 0.0002(5)
C26 0.0403(7) 0.0301(6) 0.0152(5) 0.0041(5) 0.0041(5) 0.0081(6)
C27 0.0358(7) 0.0333(7) 0.0176(5) 0.0028(5) 0.0097(5) -0.0054(6)
C28 0.0295(6) 0.0341(7) 0.0159(5) -0.0018(5) 0.0076(4) 0.0055(5)
C29 0.0372(7) 0.0251(6) 0.0174(5) -0.0065(4) 0.0056(5) -0.0038(5)
O1 0.0238(4) 0.0219(4) 0.0187(4) 0.0008(3) 0.0008(3) -0.0055(3)
C51 0.0256(6) 0.0222(6) 0.0304(6) 0.0025(5) 0.0032(5) -0.0051(5)
C52 0.0209(5) 0.0345(7) 0.0301(6) 0.0029(5) 0.0061(5) -0.0078(5)
C53 0.0180(5) 0.0304(6) 0.0239(5) -0.0004(5) 0.0031(4) -0.0025(4)
C54 0.0195(5) 0.0235(5) 0.0169(5) -0.0009(4) 0.0036(4) -0.0022(4)
O2 0.0211(4) 0.0251(4) 0.0191(4) 0.0012(3) 0.0058(3) -0.0019(3)
C55 0.0251(6) 0.0292(6) 0.0247(6) 0.0054(5) 0.0107(5) 0.0024(5)
C56 0.0258(6) 0.0322(7) 0.0483(9) -0.0004(6) 0.0145(6) -0.0020(5)
C57 0.0246(6) 0.0455(9) 0.0398(8) -0.0060(7) 0.0019(6) 0.0077(6)
C58 0.0380(7) 0.0238(6) 0.0209(5) 0.0006(4) 0.0064(5) 0.0083(5)
O4 0.0238(4) 0.0234(4) 0.0221(4) -0.0026(3) 0.0109(3) -0.0049(3)
O3 0.0180(4) 0.0266(4) 0.0236(4) 0.0000(3) 0.0027(3) 0.0009(3)
C66 0.0212(5) 0.0227(5) 0.0197(5) -0.0013(4) 0.0084(4) -0.0021(4)
C65 0.0184(5) 0.0299(6) 0.0229(5) 0.0019(5) 0.0070(4) -0.0013(4)
C63 0.0229(5) 0.0224(5) 0.0231(5) -0.0029(4) 0.0056(4) -0.0035(4)
C64 0.0213(5) 0.0322(6) 0.0246(6) -0.0025(5) 0.0050(4) -0.0087(5)
C59 0.0239(5) 0.0228(6) 0.0306(6) 0.0020(5) 0.0106(5) -0.0003(4)
C62 0.0213(5) 0.0296(6) 0.0226(5) 0.0000(5) 0.0018(4) -0.0010(5)
C61 0.0194(5) 0.0408(8) 0.0315(7) 0.0009(6) 0.0034(5) -0.0022(5)
C60 0.0206(6) 0.0568(10) 0.0383(8) -0.0130(7) 0.0029(5) 0.0051(6)
C1S 0.0302(16) 0.054(3) 0.047(2) -0.0163(19) 0.0000(15) 0.0041(17)
O1S 0.158(6) 0.071(4) 0.198(8) -0.054(4) 0.128(6) -0.050(4)
C2S 0.0110(9) 0.0506(19) 0.0364(14) -0.0051(13) 0.0001(10) -0.0019(11)
C3S 0.0371(8) 0.0650(12) 0.0360(8) -0.0018(9) 0.0085(7) 0.0015(9)

loop_
_atom_type_symbol
_atom_type_description
_atom_type_scat_dispersion_real
_atom_type_scat_dispersion_imag
_atom_type_scat_source
C C 0.0033 0.0016 'International Tables Vol C Tables 4.2.6.8 and 6.1.1.4'
H H 0.0000 0.0000 'International Tables Vol C Tables 4.2.6.8 and 6.1.1.4'
Zr Zr -2.9673 0.5597 'International Tables Vol C Tables 4.2.6.8 and 6.1.1.4'
Li Li -0.0003 0.0001 'International Tables Vol C Tables 4.2.6.8 and 6.1.1.4'
O O 0.0106 0.0060 'International Tables Vol C Tables 4.2.6.8 and 6.1.1.4'

loop_
_geom_angle_atom_site_label_1
_geom_angle_atom_site_label_2
_geom_angle_atom_site_label_3
_geom_angle
_geom_angle_site_symmetry_1
_geom_angle_site_symmetry_3
C2 Zr1 C14 114.01(4) . .
C2 Zr1 C20 89.78(4) . .
C14 Zr1 C20 72.02(4) . .
C2 Zr1 C8 72.36(4) . .
C14 Zr1 C8 87.53(4) . .
C20 Zr1 C8 144.76(4) . .
C2 Zr1 C27 140.58(4) . .
C14 Zr1 C27 105.21(4) . .
C20 Zr1 C27 106.35(5) . .
C8 Zr1 C27 106.59(5) . .
C2 Zr1 C28 113.80(4) . .
C14 Zr1 C28 123.71(4) . .
C20 Zr1 C28 135.03(4) . .
C8 Zr1 C28 80.19(4) . .
C27 Zr1 C28 32.81(5) . .
C2 Zr1 C26 122.49(5) . .
C14 Zr1 C26 116.73(5) . .
C20 Zr1 C26 81.70(4) . .
C8 Zr1 C26 133.54(4) . .
C27 Zr1 C26 31.98(5) . .
C28 Zr1 C26 53.35(5) . .
C2 Zr1 C25 92.22(4) . .
C14 Zr1 C25 148.11(5) . .
C20 Zr1 C25 91.22(4) . .
C8 Zr1 C25 118.89(4) . .
C27 Zr1 C25 52.71(5) . .
C28 Zr1 C25 52.26(5) . .
C26 Zr1 C25 32.05(5) . .
C2 Zr1 C29 87.45(4) . .
C14 Zr1 C29 155.30(4) . .
C20 Zr1 C29 122.47(4) . .
C8 Zr1 C29 87.66(4) . .
C27 Zr1 C29 53.42(5) . .
C28 Zr1 C29 31.63(5) . .
C26 Zr1 C29 53.33(4) . .
C25 Zr1 C29 31.66(5) . .
O1 Li1 O4 105.39(12) . .
O1 Li1 O3 107.01(11) . .
O4 Li1 O3 114.27(12) . .
O1 Li1 O2 113.72(12) . .
O4 Li1 O2 106.57(11) . .
O3 Li1 O2 109.97(12) . .
C6 C1 C2 121.59(10) . .
C6 C1 C7 121.72(10) . .
C2 C1 C7 116.69(10) . .
C3 C2 C1 115.90(10) . .
C3 C2 Zr1 126.04(8) . .
C1 C2 Zr1 117.52(8) . .
C2 C3 C4 122.52(11) . .
C5 C4 C3 120.44(11) . .
C6 C5 C4 118.95(11) . .
C5 C6 C1 120.56(11) . .
C12 C7 C8 121.83(10) . .
C12 C7 C1 122.23(10) . .
C8 C7 C1 115.94(10) . .
C9 C8 C7 116.02(10) . .
C9 C8 Zr1 127.04(8) . .
C7 C8 Zr1 116.84(8) . .
C8 C9 C10 122.44(11) . .
C11 C10 C9 120.25(11) . .
C12 C11 C10 119.39(11) . .
C11 C12 C7 120.05(11) . .
C18 C13 C14 121.76(11) . .
C18 C13 C19 121.24(11) . .
C14 C13 C19 117.00(10) . .
C15 C14 C13 115.72(10) . .
C15 C14 Zr1 126.94(9) . .
C13 C14 Zr1 116.57(8) . .
C14 C15 C16 122.41(12) . .
C17 C16 C15 120.55(12) . .
C18 C17 C16 119.26(11) . .
C17 C18 C13 120.25(12) . .
C24 C19 C20 121.80(11) . .
C24 C19 C13 122.26(11) . .
C20 C19 C13 115.94(10) . .
C21 C20 C19 115.79(10) . .
C21 C20 Zr1 126.65(8) . .
C19 C20 Zr1 117.57(8) . .
C20 C21 C22 122.66(12) . .
C23 C22 C21 120.25(12) . .
C24 C23 C22 119.32(12) . .
C23 C24 C19 120.16(12) . .
C29 C25 C26 109.43(13) . .
C29 C25 Zr1 74.35(7) . .
C26 C25 Zr1 73.11(7) . .
C27 C26 C25 107.17(13) . .
C27 C26 Zr1 73.05(7) . .
C25 C26 Zr1 74.85(7) . .
C26 C27 C28 107.75(13) . .
C26 C27 Zr1 74.96(7) . .
C28 C27 Zr1 74.18(7) . .
C29 C28 C27 108.54(12) . .
C29 C28 Zr1 75.61(7) . .
C27 C28 Zr1 73.01(7) . .
C28 C29 C25 107.11(13) . .
C28 C29 Zr1 72.77(7) . .
C25 C29 Zr1 73.99(7) . .
C54 O1 C51 106.11(9) . .
C54 O1 Li1 123.34(10) . .
C51 O1 Li1 130.33(10) . .
O1 C51 C52 104.82(11) . .
C51 C52 C53 104.68(10) . .
C54 C53 C52 104.86(10) . .
O1 C54 C53 104.40(10) . .
C58 O2 C55 109.40(10) . .
C58 O2 Li1 113.36(10) . .
C55 O2 Li1 114.33(10) . .
O2 C55 C56 106.61(11) . .
C55 C56 C57 103.51(12) . .
C58 C57 C56 102.45(12) . .
O2 C58 C57 102.75(11) . .
C66 O4 C63 106.11(9) . .
C66 O4 Li1 121.11(10) . .
C63 O4 Li1 132.78(10) . .
C62 O3 C59 107.76(10) . .
C62 O3 Li1 114.73(10) . .
C59 O3 Li1 120.19(10) . .
O4 C66 C65 104.81(10) . .
C66 C65 C64 104.76(10) . .
O4 C63 C64 103.96(10) . .
C63 C64 C65 104.15(10) . .
O3 C59 C60 105.72(11) . .
O3 C62 C61 103.49(11) . .
C62 C61 C60 103.55(12) . .
C59 C60 C61 105.34(12) . .
O1S C1S C2S 36.8(8) . 3_565
O1S C1S C3S 81.7(9) . .
C2S C1S C3S 109.0(4) 3_565 .
C1S O1S C2S 116.6(10) . 3_565
C1S O1S C3S 174.1(12) . 3_565
C2S O1S C3S 69.1(6) 3_565 3_565
C1S O1S C3S 73.0(9) . .
C2S O1S C3S 140.0(6) 3_565 .
C3S O1S C3S 101.8(3) 3_565 .
O1S C2S C1S 26.6(4) 3_565 3_565
O1S C2S C3S 75.1(5) 3_565 .
C1S C2S C3S 101.7(3) 3_565 .
C2S C3S O1S 35.8(3) . 3_565
C2S C3S C1S 127.8(3) . .
O1S C3S C1S 103.5(4) 3_565 .
C2S C3S O1S 105.6(3) . .
O1S C3S O1S 78.2(3) 3_565 .
C1S C3S O1S 25.3(3) . .

loop_
_geom_bond_atom_site_label_1
_geom_bond_atom_site_label_2
_geom_bond_distance
_geom_bond_site_symmetry_2
Zr1 C2 2.3175(11) .
Zr1 C14 2.3474(11) .
Zr1 C20 2.3537(12) .
Zr1 C8 2.3584(11) .
Zr1 C27 2.5429(13) .
Zr1 C28 2.5583(12) .
Zr1 C26 2.5673(13) .
Zr1 C25 2.5899(13) .
Zr1 C29 2.5945(12) .
Li1 O1 1.899(2) .
Li1 O4 1.906(2) .
Li1 O3 1.932(2) .
Li1 O2 1.935(3) .
C1 C6 1.4132(16) .
C1 C2 1.4346(15) .
C1 C7 1.4834(16) .
C2 C3 1.3991(16) .
C3 C4 1.4085(17) .
C4 C5 1.4014(18) .
C5 C6 1.3880(17) .
C7 C12 1.4178(16) .
C7 C8 1.4334(16) .
C8 C9 1.4010(16) .
C9 C10 1.4086(17) .
C10 C11 1.4059(18) .
C11 C12 1.3873(17) .
C13 C18 1.4132(16) .
C13 C14 1.4396(16) .
C13 C19 1.4810(16) .
C14 C15 1.3987(16) .
C15 C16 1.4066(17) .
C16 C17 1.400(2) .
C17 C18 1.3833(19) .
C19 C24 1.4181(17) .
C19 C20 1.4305(16) .
C20 C21 1.3988(16) .
C21 C22 1.4080(18) .
C22 C23 1.399(2) .
C23 C24 1.3856(19) .
C25 C29 1.414(2) .
C25 C26 1.424(2) .
C26 C27 1.408(2) .
C27 C28 1.441(2) .
C28 C29 1.405(2) .
O1 C54 1.4571(14) .
O1 C51 1.4595(16) .
C51 C52 1.5081(19) .
C52 C53 1.5589(19) .
C53 C54 1.5198(17) .
O2 C58 1.4482(16) .
O2 C55 1.4604(15) .
C55 C56 1.514(2) .
C56 C57 1.532(2) .
C57 C58 1.528(2) .
O4 C66 1.4552(14) .
O4 C63 1.4615(15) .
O3 C62 1.4411(15) .
O3 C59 1.4639(16) .
C66 C65 1.5237(17) .
C65 C64 1.5678(19) .
C63 C64 1.5196(18) .
C59 C60 1.518(2) .
C62 C61 1.5191(19) .
C61 C60 1.540(2) .
C1S O1S 0.688(8) .
C1S C2S 1.375(6) 3_565
C1S C3S 1.541(5) .
O1S C2S 0.921(9) 3_565
O1S C3S 1.523(7) 3_565
O1S C3S 1.595(9) .
C2S O1S 0.921(9) 3_565
C2S C1S 1.375(6) 3_565
C2S C3S 1.472(4) .
C3S O1S 1.523(7) 3_565

loop_
_geom_torsion_atom_site_label_1
_geom_torsion_atom_site_label_2
_geom_torsion_atom_site_label_3
_geom_torsion_atom_site_label_4
_geom_torsion
_geom_torsion_site_symmetry_1
_geom_torsion_site_symmetry_4
C6 C1 C2 C3 2.11(16) . .
C7 C1 C2 C3 -178.32(10) . .
C6 C1 C2 Zr1 -170.05(8) . .
C7 C1 C2 Zr1 9.52(13) . .
C14 Zr1 C2 C3 -98.27(10) . .
C20 Zr1 C2 C3 -28.13(10) . .
C8 Zr1 C2 C3 -177.25(11) . .
C27 Zr1 C2 C3 87.89(12) . .
C28 Zr1 C2 C3 112.37(10) . .
C26 Zr1 C2 C3 51.88(11) . .
C25 Zr1 C2 C3 63.08(10) . .
C29 Zr1 C2 C3 94.39(10) . .
C14 Zr1 C2 C1 73.00(9) . .
C20 Zr1 C2 C1 143.14(9) . .
C8 Zr1 C2 C1 -5.98(8) . .
C27 Zr1 C2 C1 -100.84(10) . .
C28 Zr1 C2 C1 -76.37(9) . .
C26 Zr1 C2 C1 -136.86(8) . .
C25 Zr1 C2 C1 -125.65(9) . .
C29 Zr1 C2 C1 -94.34(9) . .
C1 C2 C3 C4 -0.81(17) . .
Zr1 C2 C3 C4 170.58(9) . .
C2 C3 C4 C5 -0.93(19) . .
C3 C4 C5 C6 1.41(19) . .
C4 C5 C6 C1 -0.13(18) . .
C2 C1 C6 C5 -1.69(18) . .
C7 C1 C6 C5 178.76(11) . .
C6 C1 C7 C12 -8.93(17) . .
C2 C1 C7 C12 171.50(10) . .
C6 C1 C7 C8 171.77(10) . .
C2 C1 C7 C8 -7.80(14) . .
C12 C7 C8 C9 -0.19(16) . .
C1 C7 C8 C9 179.11(10) . .
C12 C7 C8 Zr1 -176.84(8) . .
C1 C7 C8 Zr1 2.47(12) . .
C2 Zr1 C8 C9 -174.47(11) . .
C14 Zr1 C8 C9 69.36(10) . .
C20 Zr1 C8 C9 122.73(10) . .
C27 Zr1 C8 C9 -35.78(11) . .
C28 Zr1 C8 C9 -55.48(10) . .
C26 Zr1 C8 C9 -56.09(12) . .
C25 Zr1 C8 C9 -91.88(11) . .
C29 Zr1 C8 C9 -86.41(10) . .
C2 Zr1 C8 C7 1.75(8) . .
C14 Zr1 C8 C7 -114.42(9) . .
C20 Zr1 C8 C7 -61.05(11) . .
C27 Zr1 C8 C7 140.44(8) . .
C28 Zr1 C8 C7 120.74(9) . .
C26 Zr1 C8 C7 120.13(9) . .
C25 Zr1 C8 C7 84.34(9) . .
C29 Zr1 C8 C7 89.81(9) . .
C7 C8 C9 C10 1.42(17) . .
Zr1 C8 C9 C10 177.67(9) . .
C8 C9 C10 C11 -1.44(18) . .
C9 C10 C11 C12 0.14(18) . .
C10 C11 C12 C7 1.06(18) . .
C8 C7 C12 C11 -1.04(17) . .
C1 C7 C12 C11 179.69(11) . .
C18 C13 C14 C15 2.02(16) . .
C19 C13 C14 C15 -178.56(10) . .
C18 C13 C14 Zr1 -168.61(9) . .
C19 C13 C14 Zr1 10.80(13) . .
C2 Zr1 C14 C15 -96.29(11) . .
C20 Zr1 C14 C15 -177.72(11) . .
C8 Zr1 C14 C15 -26.85(10) . .
C27 Zr1 C14 C15 79.67(11) . .
C28 Zr1 C14 C15 49.62(12) . .
C26 Zr1 C14 C15 111.76(11) . .
C25 Zr1 C14 C15 120.94(11) . .
C29 Zr1 C14 C15 52.11(16) . .
C2 Zr1 C14 C13 73.14(9) . .
C20 Zr1 C14 C13 -8.29(8) . .
C8 Zr1 C14 C13 142.57(9) . .
C27 Zr1 C14 C13 -110.91(9) . .
C28 Zr1 C14 C13 -140.95(8) . .
C26 Zr1 C14 C13 -78.82(9) . .
C25 Zr1 C14 C13 -69.63(12) . .
C29 Zr1 C14 C13 -138.46(10) . .
C13 C14 C15 C16 -0.49(17) . .
Zr1 C14 C15 C16 169.01(9) . .
C14 C15 C16 C17 -1.1(2) . .
C15 C16 C17 C18 1.1(2) . .
C16 C17 C18 C13 0.42(19) . .
C14 C13 C18 C17 -2.04(18) . .
C19 C13 C18 C17 178.57(11) . .
C18 C13 C19 C24 -7.09(17) . .
C14 C13 C19 C24 173.50(11) . .
C18 C13 C19 C20 173.16(11) . .
C14 C13 C19 C20 -6.26(15) . .
C24 C19 C20 C21 -1.08(16) . .
C13 C19 C20 C21 178.68(10) . .
C24 C19 C20 Zr1 178.94(9) . .
C13 C19 C20 Zr1 -1.30(13) . .
C2 Zr1 C20 C21 69.65(10) . .
C14 Zr1 C20 C21 -174.94(11) . .
C8 Zr1 C20 C21 127.60(10) . .
C27 Zr1 C20 C21 -73.86(11) . .
C28 Zr1 C20 C21 -54.90(13) . .
C26 Zr1 C20 C21 -53.26(11) . .
C25 Zr1 C20 C21 -22.56(11) . .
C29 Zr1 C20 C21 -17.18(12) . .
C2 Zr1 C20 C19 -110.37(9) . .
C14 Zr1 C20 C19 5.03(8) . .
C8 Zr1 C20 C19 -52.42(12) . .
C27 Zr1 C20 C19 106.12(9) . .
C28 Zr1 C20 C19 125.08(9) . .
C26 Zr1 C20 C19 126.72(9) . .
C25 Zr1 C20 C19 157.41(9) . .
C29 Zr1 C20 C19 162.79(8) . .
C19 C20 C21 C22 1.75(17) . .
Zr1 C20 C21 C22 -178.27(9) . .
C20 C21 C22 C23 -1.0(2) . .
C21 C22 C23 C24 -0.5(2) . .
C22 C23 C24 C19 1.15(19) . .
C20 C19 C24 C23 -0.34(18) . .
C13 C19 C24 C23 179.91(11) . .
C2 Zr1 C25 C29 81.50(9) . .
C14 Zr1 C25 C29 -132.07(10) . .
C20 Zr1 C25 C29 171.33(9) . .
C8 Zr1 C25 C29 10.47(10) . .
C27 Zr1 C25 C29 -78.93(9) . .
C28 Zr1 C25 C29 -37.22(8) . .
C26 Zr1 C25 C29 -116.49(13) . .
C2 Zr1 C25 C26 -162.01(9) . .
C14 Zr1 C25 C26 -15.58(13) . .
C20 Zr1 C25 C26 -72.18(9) . .
C8 Zr1 C25 C26 126.96(9) . .
C27 Zr1 C25 C26 37.56(8) . .
C28 Zr1 C25 C26 79.27(9) . .
C29 Zr1 C25 C26 116.49(13) . .
C29 C25 C26 C27 -0.40(15) . .
Zr1 C25 C26 C27 -66.44(9) . .
C29 C25 C26 Zr1 66.04(9) . .
C2 Zr1 C26 C27 135.18(9) . .
C14 Zr1 C26 C27 -75.42(9) . .
C20 Zr1 C26 C27 -140.41(9) . .
C8 Zr1 C26 C27 38.90(11) . .
C28 Zr1 C26 C27 38.15(8) . .
C25 Zr1 C26 C27 113.72(13) . .
C29 Zr1 C26 C27 77.86(9) . .
C2 Zr1 C26 C25 21.46(10) . .
C14 Zr1 C26 C25 170.86(8) . .
C20 Zr1 C26 C25 105.87(9) . .
C8 Zr1 C26 C25 -74.81(11) . .
C27 Zr1 C26 C25 -113.72(13) . .
C28 Zr1 C26 C25 -75.57(9) . .
C29 Zr1 C26 C25 -35.86(8) . .
C25 C26 C27 C28 0.14(14) . .
Zr1 C26 C27 C28 -67.52(8) . .
C25 C26 C27 Zr1 67.66(9) . .
C2 Zr1 C27 C26 -69.44(12) . .
C14 Zr1 C27 C26 116.39(9) . .
C20 Zr1 C27 C26 41.09(10) . .
C8 Zr1 C27 C26 -151.64(9) . .
C28 Zr1 C27 C26 -113.84(12) . .
C25 Zr1 C27 C26 -37.63(8) . .
C29 Zr1 C27 C26 -77.54(9) . .
C2 Zr1 C27 C28 44.40(11) . .
C14 Zr1 C27 C28 -129.77(8) . .
C20 Zr1 C27 C28 154.93(8) . .
C8 Zr1 C27 C28 -37.79(9) . .
C26 Zr1 C27 C28 113.84(12) . .
C25 Zr1 C27 C28 76.21(9) . .
C29 Zr1 C27 C28 36.31(8) . .
C26 C27 C28 C29 0.17(14) . .
Zr1 C27 C28 C29 -67.88(9) . .
C26 C27 C28 Zr1 68.05(9) . .
C2 Zr1 C28 C29 -36.01(9) . .
C14 Zr1 C28 C29 178.02(8) . .
C20 Zr1 C28 C29 79.81(10) . .
C8 Zr1 C28 C29 -101.65(9) . .
C27 Zr1 C28 C29 114.94(12) . .
C26 Zr1 C28 C29 77.79(9) . .
C25 Zr1 C28 C29 37.27(8) . .
C2 Zr1 C28 C27 -150.95(8) . .
C14 Zr1 C28 C27 63.08(9) . .
C20 Zr1 C28 C27 -35.12(11) . .
C8 Zr1 C28 C27 143.41(8) . .
C26 Zr1 C28 C27 -37.15(8) . .
C25 Zr1 C28 C27 -77.67(9) . .
C29 Zr1 C28 C27 -114.94(12) . .
C27 C28 C29 C25 -0.41(14) . .
Zr1 C28 C29 C25 -66.57(9) . .
C27 C28 C29 Zr1 66.15(8) . .
C26 C25 C29 C28 0.50(14) . .
Zr1 C25 C29 C28 65.74(9) . .
C26 C25 C29 Zr1 -65.24(9) . .
C2 Zr1 C29 C28 147.42(9) . .
C14 Zr1 C29 C28 -3.95(15) . .
C20 Zr1 C29 C28 -124.46(8) . .
C8 Zr1 C29 C28 74.99(8) . .
C27 Zr1 C29 C28 -37.72(8) . .
C26 Zr1 C29 C28 -77.87(9) . .
C25 Zr1 C29 C28 -114.18(12) . .
C2 Zr1 C29 C25 -98.41(9) . .
C14 Zr1 C29 C25 110.23(12) . .
C20 Zr1 C29 C25 -10.29(10) . .
C8 Zr1 C29 C25 -170.84(9) . .
C27 Zr1 C29 C25 76.46(9) . .
C28 Zr1 C29 C25 114.18(12) . .
C26 Zr1 C29 C25 36.30(9) . .
O4 Li1 O1 C54 29.01(16) . .
O3 Li1 O1 C54 151.02(10) . .
O2 Li1 O1 C54 -87.34(15) . .
O4 Li1 O1 C51 -144.81(12) . .
O3 Li1 O1 C51 -22.80(19) . .
O2 Li1 O1 C51 98.83(16) . .
C54 O1 C51 C52 38.60(13) . .
Li1 O1 C51 C52 -146.77(13) . .
O1 C51 C52 C53 -23.16(14) . .
C51 C52 C53 C54 0.61(14) . .
C51 O1 C54 C53 -37.96(12) . .
Li1 O1 C54 C53 146.93(12) . .
C52 C53 C54 O1 22.14(13) . .
O1 Li1 O2 C58 48.59(15) . .
O4 Li1 O2 C58 -67.08(14) . .
O3 Li1 O2 C58 168.56(11) . .
O1 Li1 O2 C55 -77.74(14) . .
O4 Li1 O2 C55 166.59(10) . .
O3 Li1 O2 C55 42.23(15) . .
C58 O2 C55 C56 -9.06(14) . .
Li1 O2 C55 C56 119.30(13) . .
O2 C55 C56 C57 -15.87(15) . .
C55 C56 C57 C58 33.39(15) . .
C55 O2 C58 C57 30.19(13) . .
Li1 O2 C58 C57 -98.71(13) . .
C56 C57 C58 O2 -38.91(14) . .
O1 Li1 O4 C66 44.76(15) . .
O3 Li1 O4 C66 -72.43(16) . .
O2 Li1 O4 C66 165.90(10) . .
O1 Li1 O4 C63 -136.46(12) . .
O3 Li1 O4 C63 106.36(15) . .
O2 Li1 O4 C63 -15.31(19) . .
O1 Li1 O3 C62 -179.52(10) . .
O4 Li1 O3 C62 -63.27(15) . .
O2 Li1 O3 C62 56.51(14) . .
O1 Li1 O3 C59 -48.48(15) . .
O4 Li1 O3 C59 67.78(15) . .
O2 Li1 O3 C59 -172.44(10) . .
C63 O4 C66 C65 -37.71(12) . .
Li1 O4 C66 C65 141.37(12) . .
O4 C66 C65 C64 19.18(12) . .
C66 O4 C63 C64 40.98(12) . .
Li1 O4 C63 C64 -137.94(13) . .
O4 C63 C64 C65 -27.16(12) . .
C66 C65 C64 C63 4.94(13) . .
C62 O3 C59 C60 26.17(14) . .
Li1 O3 C59 C60 -107.83(14) . .
C59 O3 C62 C61 -38.17(13) . .
Li1 O3 C62 C61 98.63(13) . .
O3 C62 C61 C60 34.32(14) . .
O3 C59 C60 C61 -3.51(16) . .
C62 C61 C60 C59 -18.62(16) . .
C3S C1S O1S C2S -138.0(9) . 3_565
C2S C1S O1S C3S 164(11) 3_565 3_565
C3S C1S O1S C3S 26(10) . 3_565
C2S C1S O1S C3S 138.0(9) 3_565 .
C1S C2S C3S O1S -0.8(5) 3_565 3_565
O1S C2S C3S C1S 55.2(5) 3_565 .
C1S C2S C3S C1S 54.4(5) 3_565 .
O1S C2S C3S O1S 41.5(6) 3_565 .
C1S C2S C3S O1S 40.7(4) 3_565 .
O1S C1S C3S C2S -32.3(10) . .
C2S C1S C3S C2S -57.4(5) 3_565 .
O1S C1S C3S O1S -2.7(11) . 3_565
C2S C1S C3S O1S -27.8(6) 3_565 3_565
C2S C1S C3S O1S -25.1(6) 3_565 .
C1S O1S C3S C2S 154.0(8) . .
C2S O1S C3S C2S -94.7(10) 3_565 .
C3S O1S C3S C2S -23.3(4) 3_565 .
C1S O1S C3S O1S 177.3(11) . 3_565
C2S O1S C3S O1S -71.4(10) 3_565 3_565
C3S O1S C3S O1S 0.0 3_565 3_565
C2S O1S C3S C1S 111.3(14) 3_565 .
C3S O1S C3S C1S -177.3(11) 3_565 .
